data_1576280
loop_
_publ_author_name
'Kamin, Ashlyn A.'
'Schuster, Nathaniel J.'
'Xie, Haomiao'
'Le, Phuong H.'
'Snook, Kathleen M.'
'Krajewski, Sebastian'
'Kaminsky, Werner'
'Farha, Omar K.'
'Jasti, Ramesh'
'Xiao, Dianne J.'

_publ_section_title
;
 Permanently porous cycloparaphenylene nanohoops <i>via</i> supramolecular
 engineering.
;
_journal_name_full 'Chemical science'
_journal_paper_doi 10.1039/d5sc07685d
_journal_year 2025
_chemical_formula_moiety 'C30 H18 O4'
_chemical_formula_sum 'C30 H18 O4'
_chemical_formula_weight 442.44
_chemical_name_systematic 2cat-ter
_space_group_IT_number 14
_space_group_name_Hall '-P 2ybc'
_space_group_name_H-M_alt 'P 1 21/c 1'
_symmetry_cell_setting monoclinic
_symmetry_Int_Tables_number 14
_symmetry_space_group_name_Hall '-P 2ybc'
_symmetry_space_group_name_H-M 'P 1 21/c 1'
_atom_sites_solution_hydrogens geom
_atom_sites_solution_primary dual
_atom_sites_solution_secondary difmap
_audit_conform_dict_location ftp://ftp.iucr.org/pub/cif_core.dic
_audit_conform_dict_name cif_core.dic
_audit_conform_dict_version 2.4.5
_audit_creation_date 2025-03-05T13:27:51-00:00
_audit_creation_method 'WinGX routine CIF_UPDATE'
_audit_update_record
;
2025-09-02 deposited with the CCDC.	2025-11-14 downloaded from the CCDC.
;
_cell_angle_alpha 90
_cell_angle_beta 92.086(17)
_cell_angle_gamma 90
_cell_formula_units_Z 2
_cell_length_a 11.465(3)
_cell_length_b 3.9003(9)
_cell_length_c 22.392(5)
_cell_measurement_reflns_used 3510
_cell_measurement_temperature 100(2)
_cell_measurement_theta_max 29.67
_cell_measurement_theta_min 2.5
_cell_measurement_wavelength 0.71073
_cell_volume 1000.6(4)
_computing_cell_refinement 'SAINT V8.34A integration software'
_computing_data_collection 'Bruker APEX2 software'
_computing_data_reduction 'SORTAV (Blessing, 1995)'
_computing_molecular_graphics 'ORTEP-3 for Windows (Farrugia, 2012)'
_computing_publication_material 'WinGX publication routines (Farrugia, 2012)'
_computing_structure_refinement 'SHELXL-2019/2 (Sheldrick, 2019)'
_computing_structure_solution 'SHELXT 2018/2 (Sheldrick, 2018)'
_diffrn_ambient_temperature 100(2)
_diffrn_detector 'APEX-II CCD'
_diffrn_measured_fraction_theta_full 1
_diffrn_measured_fraction_theta_max 0.998
_diffrn_measurement_device '\k-geometry diffractometer'
_diffrn_measurement_device_type 'Bruker APEX-II'
_diffrn_measurement_method '\f or \w oscillation scans'
_diffrn_orient_matrix_UB_11 0.04951
_diffrn_orient_matrix_UB_12 -0.210212
_diffrn_orient_matrix_UB_13 0.004386
_diffrn_orient_matrix_UB_21 0.045822
_diffrn_orient_matrix_UB_22 0.073701
_diffrn_orient_matrix_UB_23 -0.034921
_diffrn_orient_matrix_UB_31 0.05538
_diffrn_orient_matrix_UB_32 0.126948
_diffrn_orient_matrix_UB_33 0.027536
_diffrn_radiation_monochromator graphite
_diffrn_radiation_probe x-ray
_diffrn_radiation_type MoK\a
_diffrn_radiation_wavelength 0.71073
_diffrn_reflns_av_R_equivalents 0.094
_diffrn_reflns_av_unetI/netI 0.0582
_diffrn_reflns_Laue_measured_fraction_full 1
_diffrn_reflns_Laue_measured_fraction_max 0.998
_diffrn_reflns_limit_h_max 16
_diffrn_reflns_limit_h_min -16
_diffrn_reflns_limit_k_max 5
_diffrn_reflns_limit_k_min -5
_diffrn_reflns_limit_l_max 31
_diffrn_reflns_limit_l_min -31
_diffrn_reflns_number 31150
_diffrn_reflns_point_group_measured_fraction_full 1
_diffrn_reflns_point_group_measured_fraction_max 0.998
_diffrn_reflns_theta_full 25.242
_diffrn_reflns_theta_max 29.997
_diffrn_reflns_theta_min 1.777
_diffrn_source 'sealed x-ray tube'
_diffrn_standards_number 0
_exptl_absorpt_coefficient_mu 0.097
_exptl_absorpt_correction_T_max 1
_exptl_absorpt_correction_T_min 0.827
_exptl_absorpt_correction_type multi-scan
_exptl_absorpt_process_details
;
        SADABS-2012/1 - Bruker AXS area detector scaling and absorption correcti
;
_exptl_crystal_colour colourless
_exptl_crystal_density_diffrn 1.468
_exptl_crystal_density_method 'not measured'
_exptl_crystal_description needle
_exptl_crystal_F_000 460
_exptl_crystal_size_max 0.39
_exptl_crystal_size_mid 0.03
_exptl_crystal_size_min 0.02
_refine_diff_density_max 0.421
_refine_diff_density_min -0.276
_refine_diff_density_rms 0.065
_refine_ls_extinction_coef 0.029(4)
_refine_ls_extinction_expression Fc^*^=kFc[1+0.001xFc^2^\l^3^/sin(2\q)]^-1/4^
_refine_ls_extinction_method 'SHELXL-2019/2 (Sheldrick 2019)'
_refine_ls_goodness_of_fit_ref 1.027
_refine_ls_hydrogen_treatment constr
_refine_ls_matrix_type full
_refine_ls_number_constraints 0
_refine_ls_number_parameters 155
_refine_ls_number_reflns 2923
_refine_ls_number_restraints 0
_refine_ls_restrained_S_all 1.027
_refine_ls_R_factor_all 0.0989
_refine_ls_R_factor_gt 0.0517
_refine_ls_shift/su_max 0
_refine_ls_shift/su_mean 0
_refine_ls_structure_factor_coef Fsqd
_refine_ls_weighting_details 'w=1/[\s^2^(Fo^2^)+(0.0733P)^2^+0.1521P] where P=(Fo^2^+2Fc^2^)/3'
_refine_ls_weighting_scheme calc
_refine_ls_wR_factor_gt 0.1275
_refine_ls_wR_factor_ref 0.1516
_reflns_Friedel_coverage 0
_reflns_number_gt 1794
_reflns_number_total 2923
_reflns_threshold_expression 'I > 2\s(I)'
_cod_data_source_file d5sc07685d2.cif
_cod_data_source_block 2cat-ter
_cod_original_cell_volume 1000.7(4)
_cod_original_sg_symbol_H-M 'P 21/c'
_cod_database_code 1576280
_shelx_estimated_absorpt_t_min 0.963
_shelx_estimated_absorpt_t_max 0.998

loop_
_symmetry_equiv_pos_as_xyz
'x, y, z'
'-x, y+1/2, -z+1/2'
'-x, -y, -z'
'x, -y-1/2, z-1/2'

loop_
_atom_site_label
_atom_site_type_symbol
_atom_site_fract_x
_atom_site_fract_y
_atom_site_fract_z
_atom_site_U_iso_or_equiv
_atom_site_adp_type
_atom_site_occupancy
_atom_site_site_symmetry_order
_atom_site_calc_flag
_atom_site_refinement_flags_posn
_atom_site_refinement_flags_adp
_atom_site_refinement_flags_occupancy
_atom_site_disorder_assembly
_atom_site_disorder_group
C1 C 0.49510(13) 0.1294(4) 0.55702(7) 0.0142(3) Uani 1 1 d . . . . .
C2 C 0.39263(12) 0.0041(4) 0.52995(7) 0.0138(3) Uani 1 1 d . . . . .
C3 C 0.39932(12) -0.1238(4) 0.47209(7) 0.0144(3) Uani 1 1 d . . . . .
C4 C 0.27974(13) 0.0079(4) 0.56162(7) 0.0145(3) Uani 1 1 d . . . . .
C5 C 0.17972(13) 0.1507(4) 0.53471(7) 0.0165(3) Uani 1 1 d . . . . .
H5 H 0.182599 0.244692 0.495649 0.02 Uiso 1 1 calc R U . . .
C6 C 0.07550(14) 0.1565(4) 0.56471(8) 0.0185(4) Uani 1 1 d . . . . .
H6 H 0.007634 0.255172 0.546154 0.022 Uiso 1 1 calc R U . . .
C7 C 0.07063(13) 0.0187(4) 0.62159(7) 0.0188(4) Uani 1 1 d . . . . .
H7 H -0.000357 0.02497 0.642168 0.023 Uiso 1 1 calc R U . . .
C8 C 0.16892(14) -0.1279(4) 0.64841(7) 0.0188(4) Uani 1 1 d . . . . .
H8 H 0.165142 -0.225558 0.687156 0.023 Uiso 1 1 calc R U . . .
C9 C 0.27366(13) -0.1329(4) 0.61868(7) 0.0166(3) Uani 1 1 d . . . . .
H9 H 0.341205 -0.232523 0.637383 0.02 Uiso 1 1 calc R U . . .
C10 C 0.58849(13) 0.4032(4) 0.63938(7) 0.0143(3) Uani 1 1 d . . . . .
C11 C 0.58306(13) 0.5476(4) 0.69550(7) 0.0162(3) Uani 1 1 d . . . . .
H11 H 0.510915 0.555147 0.715022 0.019 Uiso 1 1 calc R U . . .
C12 C 0.68297(14) 0.6814(4) 0.72332(7) 0.0180(4) Uani 1 1 d . . . . .
H12 H 0.679707 0.778255 0.762154 0.022 Uiso 1 1 calc R U . . .
C13 C 0.78825(14) 0.6734(4) 0.69413(7) 0.0184(4) Uani 1 1 d . . . . .
H13 H 0.856888 0.764582 0.713139 0.022 Uiso 1 1 calc R U . . .
C14 C 0.79305(13) 0.5329(4) 0.63743(7) 0.0165(3) Uani 1 1 d . . . . .
H14 H 0.86459 0.530046 0.617323 0.02 Uiso 1 1 calc R U . . .
C15 C 0.69347(13) 0.3971(4) 0.61034(7) 0.0147(3) Uani 1 1 d . . . . .
O1 O 0.48730(9) 0.2646(3) 0.61403(5) 0.0167(3) Uani 1 1 d . . . . .
O2 O 0.70265(9) 0.2532(3) 0.55427(5) 0.0169(3) Uani 1 1 d . . . . .

loop_
_atom_site_aniso_label
_atom_site_aniso_U_11
_atom_site_aniso_U_22
_atom_site_aniso_U_33
_atom_site_aniso_U_23
_atom_site_aniso_U_13
_atom_site_aniso_U_12
C1 0.0132(7) 0.0184(8) 0.0112(7) -0.0006(6) 0.0027(6) 0.0006(6)
C2 0.0110(7) 0.0178(8) 0.0128(8) 0.0017(6) 0.0028(6) 0.0009(6)
C3 0.0094(7) 0.0193(8) 0.0146(8) -0.0007(6) 0.0008(6) -0.0004(6)
C4 0.0112(7) 0.0172(7) 0.0152(8) -0.0033(6) 0.0030(6) -0.0013(6)
C5 0.0129(7) 0.0216(8) 0.0152(8) -0.0014(6) 0.0020(6) -0.0007(6)
C6 0.0115(7) 0.0245(8) 0.0197(8) -0.0029(7) 0.0011(6) 0.0008(6)
C7 0.0138(7) 0.0248(9) 0.0184(8) -0.0043(7) 0.0058(6) -0.0022(6)
C8 0.0173(8) 0.0238(8) 0.0156(8) -0.0017(7) 0.0054(6) -0.0031(7)
C9 0.0134(7) 0.0212(8) 0.0151(8) -0.0011(7) -0.0001(6) -0.0002(6)
C10 0.0108(7) 0.0181(8) 0.0141(8) 0.0013(6) 0.0006(6) 0.0002(6)
C11 0.0129(7) 0.0200(8) 0.0160(8) 0.0010(6) 0.0030(6) 0.0006(6)
C12 0.0186(8) 0.0216(8) 0.0138(8) -0.0015(6) 0.0016(6) 0.0005(6)
C13 0.0148(8) 0.0231(8) 0.0172(8) -0.0009(7) -0.0014(6) -0.0020(6)
C14 0.0125(7) 0.0205(8) 0.0166(8) 0.0003(6) 0.0021(6) -0.0004(6)
C15 0.0155(7) 0.0172(7) 0.0115(7) 0.0004(6) 0.0020(6) 0.0011(6)
O1 0.0114(5) 0.0260(6) 0.0129(6) -0.0051(5) 0.0026(4) -0.0030(4)
O2 0.0102(5) 0.0263(6) 0.0145(6) -0.0058(5) 0.0027(4) -0.0031(4)

loop_
_atom_type_symbol
_atom_type_description
_atom_type_scat_dispersion_real
_atom_type_scat_dispersion_imag
_atom_type_scat_source
C C 0.0033 0.0016 'International Tables Vol C Tables 4.2.6.8 and 6.1.1.4'
H H 0 0 'International Tables Vol C Tables 4.2.6.8 and 6.1.1.4'
O O 0.0106 0.006 'International Tables Vol C Tables 4.2.6.8 and 6.1.1.4'

loop_
_geom_angle_atom_site_label_1
_geom_angle_atom_site_label_2
_geom_angle_atom_site_label_3
_geom_angle
_geom_angle_site_symmetry_1
_geom_angle_site_symmetry_3
_geom_angle_publ_flag
O1 C1 C2 116.93(12) . . ?
O1 C1 C3 121.46(14) . 3_656 ?
C2 C1 C3 121.61(14) . 3_656 ?
C1 C2 C3 117.19(13) . . ?
C1 C2 C4 121.38(14) . . ?
C3 C2 C4 121.43(14) . . ?
O2 C3 C2 116.90(12) 3_656 . ?
O2 C3 C1 121.87(14) 3_656 3_656 ?
C2 C3 C1 121.20(14) . 3_656 ?
C5 C4 C9 119.09(14) . . ?
C5 C4 C2 120.74(14) . . ?
C9 C4 C2 120.17(14) . . ?
C6 C5 C4 120.37(15) . . ?
C6 C5 H5 119.8 . . ?
C4 C5 H5 119.8 . . ?
C7 C6 C5 120.09(15) . . ?
C7 C6 H6 120 . . ?
C5 C6 H6 120 . . ?
C8 C7 C6 120.04(14) . . ?
C8 C7 H7 120 . . ?
C6 C7 H7 120 . . ?
C7 C8 C9 120.10(15) . . ?
C7 C8 H8 120 . . ?
C9 C8 H8 120 . . ?
C8 C9 C4 120.30(15) . . ?
C8 C9 H9 119.8 . . ?
C4 C9 H9 119.8 . . ?
C11 C10 O1 117.91(13) . . ?
C11 C10 C15 120.11(14) . . ?
O1 C10 C15 121.98(14) . . ?
C10 C11 C12 119.93(14) . . ?
C10 C11 H11 120 . . ?
C12 C11 H11 120 . . ?
C11 C12 C13 119.76(15) . . ?
C11 C12 H12 120.1 . . ?
C13 C12 H12 120.1 . . ?
C14 C13 C12 120.16(15) . . ?
C14 C13 H13 119.9 . . ?
C12 C13 H13 119.9 . . ?
C15 C14 C13 119.68(14) . . ?
C15 C14 H14 120.2 . . ?
C13 C14 H14 120.2 . . ?
C14 C15 O2 117.78(13) . . ?
C14 C15 C10 120.35(14) . . ?
O2 C15 C10 121.87(14) . . ?
C10 O1 C1 116.43(11) . . ?
C15 O2 C3 116.34(11) . 3_656 ?

loop_
_geom_bond_atom_site_label_1
_geom_bond_atom_site_label_2
_geom_bond_distance
_geom_bond_site_symmetry_2
_geom_bond_publ_flag
C1 O1 1.3872(18) . ?
C1 C2 1.391(2) . ?
C1 C3 1.3957(19) 3_656 ?
C2 C3 1.393(2) . ?
C2 C4 1.4983(19) . ?
C3 O2 1.3856(18) 3_656 ?
C4 C5 1.392(2) . ?
C4 C9 1.395(2) . ?
C5 C6 1.392(2) . ?
C5 H5 0.95 . ?
C6 C7 1.386(2) . ?
C6 H6 0.95 . ?
C7 C8 1.381(2) . ?
C7 H7 0.95 . ?
C8 C9 1.394(2) . ?
C8 H8 0.95 . ?
C9 H9 0.95 . ?
C10 C11 1.380(2) . ?
C10 O1 1.3827(19) . ?
C10 C15 1.3889(19) . ?
C11 C12 1.386(2) . ?
C11 H11 0.95 . ?
C12 C13 1.394(2) . ?
C12 H12 0.95 . ?
C13 C14 1.386(2) . ?
C13 H13 0.95 . ?
C14 C15 1.379(2) . ?
C14 H14 0.95 . ?
C15 O2 1.3827(18) . ?

loop_
_geom_torsion_atom_site_label_1
_geom_torsion_atom_site_label_2
_geom_torsion_atom_site_label_3
_geom_torsion_atom_site_label_4
_geom_torsion
_geom_torsion_site_symmetry_1
_geom_torsion_site_symmetry_2
_geom_torsion_site_symmetry_3
_geom_torsion_site_symmetry_4
_geom_torsion_publ_flag
O1 C1 C2 C3 178.37(13) . . . . ?
C3 C1 C2 C3 -0.8(3) 3_656 . . . ?
O1 C1 C2 C4 -1.4(2) . . . . ?
C3 C1 C2 C4 179.46(15) 3_656 . . . ?
C1 C2 C3 O2 179.00(14) . . . 3_656 ?
C4 C2 C3 O2 -1.2(2) . . . 3_656 ?
C1 C2 C3 C1 0.8(3) . . . 3_656 ?
C4 C2 C3 C1 -179.46(15) . . . 3_656 ?
C1 C2 C4 C5 127.96(17) . . . . ?
C3 C2 C4 C5 -51.8(2) . . . . ?
C1 C2 C4 C9 -52.1(2) . . . . ?
C3 C2 C4 C9 128.10(17) . . . . ?
C9 C4 C5 C6 0.8(2) . . . . ?
C2 C4 C5 C6 -179.29(15) . . . . ?
C4 C5 C6 C7 -0.2(2) . . . . ?
C5 C6 C7 C8 -0.6(3) . . . . ?
C6 C7 C8 C9 1.0(3) . . . . ?
C7 C8 C9 C4 -0.4(2) . . . . ?
C5 C4 C9 C8 -0.5(2) . . . . ?
C2 C4 C9 C8 179.63(15) . . . . ?
O1 C10 C11 C12 178.30(14) . . . . ?
C15 C10 C11 C12 -1.1(2) . . . . ?
C10 C11 C12 C13 0.8(2) . . . . ?
C11 C12 C13 C14 0.1(2) . . . . ?
C12 C13 C14 C15 -0.8(2) . . . . ?
C13 C14 C15 O2 -178.73(14) . . . . ?
C13 C14 C15 C10 0.5(2) . . . . ?
C11 C10 C15 C14 0.4(2) . . . . ?
O1 C10 C15 C14 -178.95(14) . . . . ?
C11 C10 C15 O2 179.65(14) . . . . ?
O1 C10 C15 O2 0.3(2) . . . . ?
C11 C10 O1 C1 178.44(14) . . . . ?
C15 C10 O1 C1 -2.2(2) . . . . ?
C2 C1 O1 C10 -177.03(14) . . . . ?
C3 C1 O1 C10 2.1(2) 3_656 . . . ?
C14 C15 O2 C3 -179.05(14) . . . 3_656 ?
C10 C15 O2 C3 1.7(2) . . . 3_656 ?
